data_7709811
loop_
_publ_author_name
'Chen, Xuean'
'Zhang, Jinyuan'
'Xiao, Weiqiang'
'Song, Xiaoyan'

_publ_section_title
;
 Two new rare-earth borates Sr2Tb3B27-\dO46 and Ba2Eu3B27-\dO46 (\d =
 2/3): Syntheses, crystal structures, and luminescent properties
;
_journal_name_full 'Dalton Transactions'
_journal_paper_doi 10.1039/D1DT04257B
_journal_year 2022
_chemical_formula_sum 'B26.33 O46 Sr2 Tb3'
_chemical_formula_weight 1672.66
_space_group_crystal_system trigonal
_space_group_IT_number 146
_space_group_name_Hall 'R 3'
_space_group_name_H-M_alt 'R 3 :H'
_audit_creation_method SHELXL-2018/3
_audit_update_record
;
2021-12-17 deposited with the CCDC.	2022-03-21 downloaded from the CCDC.
;
_cell_angle_alpha 90
_cell_angle_beta 90
_cell_angle_gamma 120
_cell_formula_units_Z 3
_cell_length_a 7.74680(1)
_cell_length_b 7.74680(1)
_cell_length_c 46.3657(5)
_cell_measurement_reflns_used 30372
_cell_measurement_temperature 292.6(3)
_cell_measurement_theta_max 36.1750
_cell_measurement_theta_min 3.5740
_cell_volume 2409.75(3)
_computing_cell_refinement 'CrysAlisPro 1.171.39.46e (Rigaku OD, 2018)'
_computing_data_collection 'CrysAlisPro 1.171.39.46e (Rigaku OD, 2018)'
_computing_data_reduction 'CrysAlisPro 1.171.39.46e (Rigaku OD, 2018)'
_computing_publication_material 'SHELXL-2018/3 (Sheldrick, 2018)'
_computing_structure_refinement 'SHELXL-2018/3 (Sheldrick, 2018)'
_computing_structure_solution 'SHELXS-2018/3 (Sheldrick, 2018)'
_diffrn_ambient_environment air
_diffrn_ambient_temperature 292.6(3)
_diffrn_detector 'CCD plate'
_diffrn_detector_area_resol_mean 5.1688
_diffrn_detector_type AtlasS2
_diffrn_measured_fraction_theta_full 0.996
_diffrn_measured_fraction_theta_max 0.998
_diffrn_measurement_device 'four-circle diffractometer'
_diffrn_measurement_device_type 'SuperNova, Dual, Cu at home/near, AtlasS2'
_diffrn_radiation_monochromator mirror
_diffrn_radiation_probe x-ray
_diffrn_radiation_type 'Mo K\a'
_diffrn_radiation_wavelength 0.71073
_diffrn_reflns_av_R_equivalents 0.0506
_diffrn_reflns_av_unetI/netI 0.0336
_diffrn_reflns_Laue_measured_fraction_full 0.996
_diffrn_reflns_Laue_measured_fraction_max 0.998
_diffrn_reflns_limit_h_max 12
_diffrn_reflns_limit_h_min -12
_diffrn_reflns_limit_k_max 12
_diffrn_reflns_limit_k_min -12
_diffrn_reflns_limit_l_max 72
_diffrn_reflns_limit_l_min -72
_diffrn_reflns_number 26004
_diffrn_reflns_point_group_measured_fraction_full 0.996
_diffrn_reflns_point_group_measured_fraction_max 0.998
_diffrn_reflns_theta_full 25.242
_diffrn_reflns_theta_max 33.493
_diffrn_reflns_theta_min 3.509
_diffrn_source 'micro-focus sealed X-ray tube'
_diffrn_source_type 'SuperNova (Mo) X-ray Source'
_exptl_absorpt_coefficient_mu 9.993
_exptl_absorpt_correction_T_max 1.00000
_exptl_absorpt_correction_T_min 0.33294
_exptl_absorpt_correction_type multi-scan
_exptl_absorpt_process_details
;
CrysAlisPro 1.171.40.53 (Rigaku Oxford Diffraction, 2019)
Empirical absorption correction using spherical harmonics,
 implemented in SCALE3 ABSPACK scaling algorithm.
;
_exptl_crystal_colour colorless
_exptl_crystal_density_diffrn 3.458
_exptl_crystal_description plate
_exptl_crystal_F_000 2312.1
_exptl_crystal_size_max 0.20
_exptl_crystal_size_mid 0.15
_exptl_crystal_size_min 0.05
_refine_diff_density_max 3.224
_refine_diff_density_min -4.632
_refine_diff_density_rms 0.320
_refine_ls_abs_structure_details
;
 Refined as an inversion twin.
;
_refine_ls_abs_structure_Flack 0.12(3)
_refine_ls_extinction_method none
_refine_ls_goodness_of_fit_ref 1.081
_refine_ls_hydrogen_treatment undef
_refine_ls_matrix_type full
_refine_ls_number_parameters 235
_refine_ls_number_reflns 4206
_refine_ls_number_restraints 793
_refine_ls_restrained_S_all 1.118
_refine_ls_R_factor_all 0.0500
_refine_ls_R_factor_gt 0.0474
_refine_ls_shift/su_max 0.001
_refine_ls_shift/su_mean 0.000
_refine_ls_structure_factor_coef Fsqd
_refine_ls_weighting_details 'w=1/[\s^2^(Fo^2^)+(0.0413P)^2^+101.8185P] where P=(Fo^2^+2Fc^2^)/3'
_refine_ls_weighting_scheme calc
_refine_ls_wR_factor_gt 0.1119
_refine_ls_wR_factor_ref 0.1142
_reflns_Friedel_coverage 1.000
_reflns_Friedel_fraction_full 0.996
_reflns_Friedel_fraction_max 0.998
_reflns_number_gt 3919
_reflns_number_total 4206
_reflns_threshold_expression 'I > 2\s(I)'
_cod_data_source_file d1dt04257b2.cif
_cod_data_source_block SrTbBO
_cod_database_code 7709811
_shelx_shelxl_version_number 2018/3
_shelx_space_group_comment
;
The symmetry employed for this shelxl refinement is uniquely defined
by the following loop, which should always be used as a source of
symmetry information in preference to the above space-group names.
They are only intended as comments.
;
_oxdiff_exptl_absorpt_empirical_full_min 0.636
_oxdiff_exptl_absorpt_empirical_full_max 2.122
_oxdiff_exptl_absorpt_empirical_details
;
Empirical correction (ABSPACK) includes:
- Absorption correction using spherical harmonics
- Frame scaling
- Detector area scaling
;

loop_
_space_group_symop_operation_xyz
'x, y, z'
'-y, x-y, z'
'-x+y, -x, z'
'x+2/3, y+1/3, z+1/3'
'-y+2/3, x-y+1/3, z+1/3'
'-x+y+2/3, -x+1/3, z+1/3'
'x+1/3, y+2/3, z+2/3'
'-y+1/3, x-y+2/3, z+2/3'
'-x+y+1/3, -x+2/3, z+2/3'

loop_
_atom_site_label
_atom_site_type_symbol
_atom_site_fract_x
_atom_site_fract_y
_atom_site_fract_z
_atom_site_U_iso_or_equiv
_atom_site_adp_type
_atom_site_occupancy
_atom_site_site_symmetry_order
_atom_site_calc_flag
_atom_site_refinement_flags_posn
_atom_site_refinement_flags_adp
_atom_site_refinement_flags_occupancy
_atom_site_disorder_assembly
_atom_site_disorder_group
Sr1 Sr 0.000000 0.000000 0.07410(13) 0.0253(4) Uani 1 3 d S T P . .
Sr2 Sr 0.000000 0.000000 0.92588(13) 0.0257(4) Uani 1 3 d S T P . .
Tb1 Tb 0.000000 0.000000 0.16633(2) 0.00938(16) Uani 1 3 d S T P . .
Tb2 Tb 0.000000 0.000000 0.83453(2) 0.0095(3) Uani 1 3 d S T P . .
Tb3 Tb 0.000000 0.000000 0.49886(2) 0.0085(2) Uani 1 3 d S T P . .
B1 B -0.3358(18) 0.0012(19) 0.8771(7) 0.0116(17) Uani 1 1 d . U . . .
B2 B 0.3370(18) -0.0013(18) 0.8771(8) 0.0112(18) Uani 1 1 d . U . . .
B3 B -0.0007(19) -0.3369(19) 0.1228(8) 0.0134(18) Uani 1 1 d . U . . .
B4 B -0.337(2) -0.3385(19) 0.1228(8) 0.0141(18) Uani 1 1 d . U . . .
B5 B -0.498(2) 0.000(2) 0.9221(3) 0.0164(16) Uani 1 1 d . U . . .
B6 B -0.004(2) -0.501(2) 0.0775(3) 0.0180(16) Uani 1 1 d . U . . .
B7 B -0.399(3) 0.009(3) 0.9737(4) 0.034(2) Uani 1 1 d . U . . .
B8 B -0.012(3) -0.412(3) 0.0258(4) 0.033(2) Uani 1 1 d . U . . .
B9 B -0.148(3) 0.000000 0.0012(5) 0.032(2) Uani 0.7778 1 d . U P . .
O1 O 0.000000 0.000000 -0.0067(4) 0.0296(17) Uani 1 3 d S TU P . .
O2 O -0.0025(13) -0.3475(14) 0.0913(5) 0.0145(16) Uani 1 1 d . U . . .
O3 O 0.3444(13) -0.0018(13) 0.9085(5) 0.0141(16) Uani 1 1 d . U . . .
O4 O -0.3480(13) -0.0016(13) 0.9083(4) 0.0144(16) Uani 1 1 d . U . . .
O5 O -0.3452(14) -0.3455(13) 0.0912(4) 0.0133(15) Uani 1 1 d . U . . .
O6 O -0.1327(11) -0.2651(11) 0.53072(15) 0.0100(12) Uani 1 1 d . . . . .
O7 O -0.1299(12) 0.1276(12) 0.86793(16) 0.0137(12) Uani 1 1 d . U . . .
O8 O -0.5278(19) -0.0514(18) 0.9999(3) 0.042(2) Uani 1 1 d . U . . .
O9 O -0.3980(11) -0.1991(12) 0.86490(16) 0.0122(11) Uani 1 1 d . U . . .
O10 O 0.0274(18) -0.4886(18) 0.0480(3) 0.0330(19) Uani 1 1 d . U . . .
O11 O -0.242(2) 0.002(2) 0.9739(3) 0.046(2) Uani 1 1 d . U . . .
O12 O -0.5123(18) -0.0262(19) 0.9517(3) 0.035(2) Uani 1 1 d . U . . .
O13 O -0.0011(19) -0.245(2) 0.0266(3) 0.043(2) Uani 1 1 d . U . . .
O14 O 0.2017(12) -0.1990(12) 0.13404(16) 0.0133(11) Uani 1 1 d . U . . .
O15 O -0.1279(12) -0.2574(12) 0.13218(17) 0.0144(12) Uani 1 1 d . U . . .
O16 O -0.4669(12) -0.5325(12) 0.13607(16) 0.0124(11) Uani 1 1 d . U . . .

loop_
_atom_site_aniso_label
_atom_site_aniso_U_11
_atom_site_aniso_U_22
_atom_site_aniso_U_33
_atom_site_aniso_U_23
_atom_site_aniso_U_13
_atom_site_aniso_U_12
Sr1 0.0271(7) 0.0271(7) 0.0219(10) 0.000 0.000 0.0135(3)
Sr2 0.0292(7) 0.0292(7) 0.0187(9) 0.000 0.000 0.0146(3)
Tb1 0.0111(2) 0.0111(2) 0.0059(3) 0.000 0.000 0.00555(11)
Tb2 0.0109(2) 0.0109(2) 0.0067(9) 0.000 0.000 0.00544(11)
Tb3 0.00992(17) 0.00992(17) 0.0056(7) 0.000 0.000 0.00496(9)
B1 0.014(3) 0.021(3) 0.008(3) 0.002(3) 0.001(2) 0.015(2)
B2 0.015(3) 0.018(3) 0.007(3) 0.003(3) 0.002(3) 0.013(2)
B3 0.019(3) 0.019(3) 0.010(3) 0.001(2) 0.000(2) 0.015(2)
B4 0.023(3) 0.015(3) 0.010(3) 0.001(2) 0.001(2) 0.014(2)
B5 0.020(3) 0.024(3) 0.009(3) 0.004(3) 0.001(3) 0.014(3)
B6 0.025(3) 0.021(3) 0.011(3) 0.001(3) 0.003(3) 0.014(2)
B7 0.030(3) 0.040(4) 0.020(3) 0.000(3) 0.000(3) 0.009(3)
B8 0.038(3) 0.030(3) 0.021(3) 0.001(3) 0.001(3) 0.010(3)
B9 0.033(3) 0.031(3) 0.022(3) 0.000(3) 0.000(3) 0.009(3)
O1 0.034(2) 0.034(2) 0.021(3) 0.000 0.000 0.0169(11)
O2 0.021(3) 0.017(3) 0.010(3) 0.001(2) 0.001(2) 0.012(2)
O3 0.017(3) 0.020(3) 0.008(3) 0.000(2) 0.002(2) 0.011(2)
O4 0.018(3) 0.024(3) 0.008(3) 0.001(2) 0.000(2) 0.015(2)
O5 0.022(3) 0.016(2) 0.008(3) 0.002(2) 0.001(2) 0.015(2)
O6 0.010(3) 0.014(3) 0.006(3) 0.004(2) 0.000(2) 0.006(2)
O7 0.016(2) 0.020(3) 0.009(3) 0.001(2) 0.002(2) 0.012(2)
O8 0.038(3) 0.047(4) 0.022(3) 0.001(3) 0.000(3) 0.006(3)
O9 0.017(2) 0.019(2) 0.007(2) 0.001(2) 0.000(2) 0.014(2)
O10 0.041(3) 0.032(3) 0.018(3) 0.000(3) 0.002(3) 0.011(3)
O11 0.040(3) 0.047(3) 0.029(3) 0.000(3) 0.001(3) 0.006(3)
O12 0.034(3) 0.043(3) 0.017(3) -0.001(3) 0.001(3) 0.010(3)
O13 0.044(3) 0.038(3) 0.030(3) 0.000(3) 0.000(3) 0.007(3)
O14 0.020(2) 0.017(2) 0.008(2) 0.0003(19) 0.000(2) 0.013(2)
O15 0.020(2) 0.017(2) 0.011(2) 0.000(2) -0.001(2) 0.013(2)
O16 0.018(2) 0.016(2) 0.007(2) 0.0007(19) -0.0014(19) 0.011(2)

loop_
_atom_type_symbol
_atom_type_description
_atom_type_scat_dispersion_real
_atom_type_scat_dispersion_imag
_atom_type_scat_source
B B 0.0013 0.0007 'International Tables Vol C Tables 4.2.6.8 and 6.1.1.4'
O O 0.0106 0.0060 'International Tables Vol C Tables 4.2.6.8 and 6.1.1.4'
Sr Sr -1.5307 3.2498 'International Tables Vol C Tables 4.2.6.8 and 6.1.1.4'
Tb Tb -0.1723 4.1537 'International Tables Vol C Tables 4.2.6.8 and 6.1.1.4'

loop_
_geom_angle_atom_site_label_1
_geom_angle_atom_site_label_2
_geom_angle_atom_site_label_3
_geom_angle
_geom_angle_site_symmetry_1
_geom_angle_site_symmetry_3
_geom_angle_publ_flag
O5 Sr1 O5 112.2(4) . 3 ?
O5 Sr1 O5 112.2(4) . 2 ?
O5 Sr1 O5 112.2(4) 3 2 ?
O5 Sr1 O2 56.9(2) . . ?
O5 Sr1 O2 146.9(6) 3 . ?
O5 Sr1 O2 57.7(2) 2 . ?
O5 Sr1 O2 146.9(6) . 2 ?
O5 Sr1 O2 57.7(2) 3 2 ?
O5 Sr1 O2 56.9(2) 2 2 ?
O2 Sr1 O2 112.2(4) . 2 ?
O5 Sr1 O2 57.7(2) . 3 ?
O5 Sr1 O2 56.9(2) 3 3 ?
O5 Sr1 O2 146.9(6) 2 3 ?
O2 Sr1 O2 112.2(4) . 3 ?
O2 Sr1 O2 112.2(4) 2 3 ?
O5 Sr1 O13 84.6(4) . 3 ?
O5 Sr1 O13 84.3(4) 3 3 ?
O5 Sr1 O13 147.3(5) 2 3 ?
O2 Sr1 O13 121.8(4) . 3 ?
O2 Sr1 O13 122.0(4) 2 3 ?
O2 Sr1 O13 65.8(5) 3 3 ?
O5 Sr1 O13 147.3(5) . 2 ?
O5 Sr1 O13 84.6(4) 3 2 ?
O5 Sr1 O13 84.3(4) 2 2 ?
O2 Sr1 O13 122.0(4) . 2 ?
O2 Sr1 O13 65.8(5) 2 2 ?
O2 Sr1 O13 121.8(4) 3 2 ?
O13 Sr1 O13 68.9(4) 3 2 ?
O5 Sr1 O13 84.3(4) . . ?
O5 Sr1 O13 147.3(5) 3 . ?
O5 Sr1 O13 84.6(4) 2 . ?
O2 Sr1 O13 65.8(5) . . ?
O2 Sr1 O13 121.8(4) 2 . ?
O2 Sr1 O13 122.0(4) 3 . ?
O13 Sr1 O13 68.9(4) 3 . ?
O13 Sr1 O13 68.9(4) 2 . ?
O5 Sr1 O15 46.6(4) . . ?
O5 Sr1 O15 102.1(4) 3 . ?
O5 Sr1 O15 76.1(4) 2 . ?
O2 Sr1 O15 46.3(4) . . ?
O2 Sr1 O15 101.9(5) 2 . ?
O2 Sr1 O15 76.4(4) 3 . ?
O13 Sr1 O15 129.8(3) 3 . ?
O13 Sr1 O15 160.3(3) 2 . ?
O13 Sr1 O15 109.3(3) . . ?
O5 Sr1 O15 102.1(4) . 2 ?
O5 Sr1 O15 76.1(4) 3 2 ?
O5 Sr1 O15 46.6(4) 2 2 ?
O2 Sr1 O15 76.4(4) . 2 ?
O2 Sr1 O15 46.3(4) 2 2 ?
O2 Sr1 O15 101.9(5) 3 2 ?
O13 Sr1 O15 160.3(3) 3 2 ?
O13 Sr1 O15 109.3(3) 2 2 ?
O13 Sr1 O15 129.8(3) . 2 ?
O15 Sr1 O15 55.7(3) . 2 ?
O5 Sr1 O15 76.1(4) . 3 ?
O5 Sr1 O15 46.6(4) 3 3 ?
O5 Sr1 O15 102.1(4) 2 3 ?
O2 Sr1 O15 101.9(5) . 3 ?
O2 Sr1 O15 76.4(4) 2 3 ?
O2 Sr1 O15 46.3(4) 3 3 ?
O13 Sr1 O15 109.3(3) 3 3 ?
O13 Sr1 O15 129.8(3) 2 3 ?
O13 Sr1 O15 160.3(3) . 3 ?
O15 Sr1 O15 55.7(3) . 3 ?
O15 Sr1 O15 55.7(3) 2 3 ?
O3 Sr2 O3 112.0(4) 3 2 ?
O3 Sr2 O3 112.0(4) 3 . ?
O3 Sr2 O3 112.0(4) 2 . ?
O3 Sr2 O4 56.7(3) 3 . ?
O3 Sr2 O4 57.7(3) 2 . ?
O3 Sr2 O4 146.4(6) . . ?
O3 Sr2 O4 146.4(6) 3 3 ?
O3 Sr2 O4 56.7(3) 2 3 ?
O3 Sr2 O4 57.7(3) . 3 ?
O4 Sr2 O4 112.0(4) . 3 ?
O3 Sr2 O4 57.7(3) 3 2 ?
O3 Sr2 O4 146.4(6) 2 2 ?
O3 Sr2 O4 56.7(3) . 2 ?
O4 Sr2 O4 112.0(4) . 2 ?
O4 Sr2 O4 112.0(4) 3 2 ?
O3 Sr2 O11 84.9(5) 3 . ?
O3 Sr2 O11 84.9(5) 2 . ?
O3 Sr2 O11 147.1(5) . . ?
O4 Sr2 O11 66.6(5) . . ?
O4 Sr2 O11 121.7(4) 3 . ?
O4 Sr2 O11 122.4(4) 2 . ?
O3 Sr2 O11 147.1(5) 3 3 ?
O3 Sr2 O11 85.0(5) 2 3 ?
O3 Sr2 O11 84.9(5) . 3 ?
O4 Sr2 O11 122.4(4) . 3 ?
O4 Sr2 O11 66.6(5) 3 3 ?
O4 Sr2 O11 121.7(4) 2 3 ?
O11 Sr2 O11 68.1(5) . 3 ?
O3 Sr2 O11 84.9(5) 3 2 ?
O3 Sr2 O11 147.1(5) 2 2 ?
O3 Sr2 O11 85.0(4) . 2 ?
O4 Sr2 O11 121.7(4) . 2 ?
O4 Sr2 O11 122.4(4) 3 2 ?
O4 Sr2 O11 66.6(5) 2 2 ?
O11 Sr2 O11 68.1(5) . 2 ?
O11 Sr2 O11 68.1(5) 3 2 ?
O3 Sr2 O1 106.8(4) 3 1_556 ?
O3 Sr2 O1 106.8(4) 2 1_556 ?
O3 Sr2 O1 106.8(4) . 1_556 ?
O4 Sr2 O1 106.8(4) . 1_556 ?
O4 Sr2 O1 106.8(4) 3 1_556 ?
O4 Sr2 O1 106.8(4) 2 1_556 ?
O11 Sr2 O1 40.3(3) . 1_556 ?
O11 Sr2 O1 40.3(3) 3 1_556 ?
O11 Sr2 O1 40.3(3) 2 1_556 ?
O3 Sr2 O7 46.4(4) 3 2 ?
O3 Sr2 O7 102.0(5) 2 2 ?
O3 Sr2 O7 75.6(4) . 2 ?
O4 Sr2 O7 75.9(4) . 2 ?
O4 Sr2 O7 101.8(4) 3 2 ?
O4 Sr2 O7 46.2(4) 2 2 ?
O11 Sr2 O7 130.2(3) . 2 ?
O11 Sr2 O7 160.5(3) 3 2 ?
O11 Sr2 O7 109.7(3) 2 2 ?
O1 Sr2 O7 147.26(15) 1_556 2 ?
O3 Sr2 O7 102.0(5) 3 3 ?
O3 Sr2 O7 75.6(4) 2 3 ?
O3 Sr2 O7 46.4(4) . 3 ?
O4 Sr2 O7 101.8(4) . 3 ?
O4 Sr2 O7 46.2(4) 3 3 ?
O4 Sr2 O7 75.9(4) 2 3 ?
O11 Sr2 O7 160.5(3) . 3 ?
O11 Sr2 O7 109.7(4) 3 3 ?
O11 Sr2 O7 130.2(3) 2 3 ?
O1 Sr2 O7 147.26(16) 1_556 3 ?
O7 Sr2 O7 55.9(3) 2 3 ?
O9 Tb1 O9 84.0(3) 4_554 6_444 ?
O9 Tb1 O9 84.0(3) 4_554 5_454 ?
O9 Tb1 O9 84.0(3) 6_444 5_454 ?
O9 Tb1 O15 135.7(3) 4_554 3 ?
O9 Tb1 O15 135.4(3) 6_444 3 ?
O9 Tb1 O15 81.9(3) 5_454 3 ?
O9 Tb1 O15 81.9(3) 4_554 2 ?
O9 Tb1 O15 135.7(3) 6_444 2 ?
O9 Tb1 O15 135.4(3) 5_454 2 ?
O15 Tb1 O15 79.3(3) 3 2 ?
O9 Tb1 O15 135.4(3) 4_554 . ?
O9 Tb1 O15 81.9(3) 6_444 . ?
O9 Tb1 O15 135.7(3) 5_454 . ?
O15 Tb1 O15 79.3(3) 3 . ?
O15 Tb1 O15 79.3(3) 2 . ?
O9 Tb1 Sr1 129.38(19) 4_554 . ?
O9 Tb1 Sr1 129.38(19) 6_444 . ?
O9 Tb1 Sr1 129.38(18) 5_454 . ?
O15 Tb1 Sr1 47.5(2) 3 . ?
O15 Tb1 Sr1 47.5(2) 2 . ?
O15 Tb1 Sr1 47.5(2) . . ?
O7 Tb2 O7 80.3(3) . 3 ?
O7 Tb2 O7 80.3(3) . 2 ?
O7 Tb2 O7 80.3(3) 3 2 ?
O7 Tb2 O16 81.3(3) . 7 ?
O7 Tb2 O16 135.1(3) 3 7 ?
O7 Tb2 O16 135.6(3) 2 7 ?
O7 Tb2 O16 135.1(3) . 8_445 ?
O7 Tb2 O16 135.6(3) 3 8_445 ?
O7 Tb2 O16 81.3(3) 2 8_445 ?
O16 Tb2 O16 84.0(3) 7 8_445 ?
O7 Tb2 O16 135.6(3) . 9_545 ?
O7 Tb2 O16 81.3(3) 3 9_545 ?
O7 Tb2 O16 135.1(3) 2 9_545 ?
O16 Tb2 O16 84.0(3) 7 9_545 ?
O16 Tb2 O16 84.0(3) 8_445 9_545 ?
O7 Tb2 Sr2 48.12(19) . . ?
O7 Tb2 Sr2 48.1(2) 3 . ?
O7 Tb2 Sr2 48.12(19) 2 . ?
O16 Tb2 Sr2 129.39(19) 7 . ?
O16 Tb2 Sr2 129.39(19) 8_445 . ?
O16 Tb2 Sr2 129.39(19) 9_545 . ?
O14 Tb3 O14 84.2(3) 5_445 6 ?
O14 Tb3 O14 84.2(3) 5_445 4_455 ?
O14 Tb3 O14 84.2(3) 6 4_455 ?
O14 Tb3 O6 79.0(3) 5_445 . ?
O14 Tb3 O6 134.4(3) 6 . ?
O14 Tb3 O6 134.8(3) 4_455 . ?
O14 Tb3 O6 134.8(3) 5_445 2 ?
O14 Tb3 O6 79.0(3) 6 2 ?
O14 Tb3 O6 134.4(3) 4_455 2 ?
O6 Tb3 O6 83.6(3) . 2 ?
O14 Tb3 O6 134.4(3) 5_445 3 ?
O14 Tb3 O6 134.8(3) 6 3 ?
O14 Tb3 O6 79.0(3) 4_455 3 ?
O6 Tb3 O6 83.6(3) . 3 ?
O6 Tb3 O6 83.6(3) 2 3 ?
O4 B1 O7 110.0(16) . . ?
O4 B1 O6 111.4(14) . 4_455 ?
O7 B1 O6 110.8(16) . 4_455 ?
O4 B1 O9 112.3(15) . . ?
O7 B1 O9 105.4(14) . . ?
O6 B1 O9 106.8(16) 4_455 . ?
O4 B1 Sr2 52.3(7) . . ?
O7 B1 Sr2 67.6(9) . . ?
O6 B1 Sr2 156.7(14) 4_455 . ?
O9 B1 Sr2 95.6(8) . . ?
O3 B2 O6 112.2(15) . 4 ?
O3 B2 O9 113.0(15) . 2 ?
O6 B2 O9 107.6(17) 4 2 ?
O3 B2 O7 108.5(16) . 3 ?
O6 B2 O7 109.8(15) 4 3 ?
O9 B2 O7 105.5(14) 2 3 ?
O3 B2 Sr2 51.5(7) . . ?
O6 B2 Sr2 156.2(14) 4 . ?
O9 B2 Sr2 95.6(9) 2 . ?
O7 B2 Sr2 67.3(9) 3 . ?
O2 B3 O15 109.2(17) . . ?
O2 B3 O16 111.6(15) . 3_545 ?
O15 B3 O16 110.9(17) . 3_545 ?
O2 B3 O14 111.6(16) . . ?
O15 B3 O14 106.6(15) . . ?
O16 B3 O14 106.9(17) 3_545 . ?
O2 B3 Sr1 52.0(7) . . ?
O15 B3 Sr1 67.8(10) . . ?
O16 B3 Sr1 157.3(15) 3_545 . ?
O14 B3 Sr1 94.8(9) . . ?
O16 B4 O5 112.8(15) . . ?
O16 B4 O14 106.4(17) . 3 ?
O5 B4 O14 110.8(15) . 3 ?
O16 B4 O15 111.0(17) . . ?
O5 B4 O15 109.3(17) . . ?
O14 B4 O15 106.2(15) 3 . ?
O16 B4 Sr1 157.9(15) . . ?
O5 B4 Sr1 51.6(7) . . ?
O14 B4 Sr1 94.8(9) 3 . ?
O15 B4 Sr1 67.6(10) . . ?
O4 B5 O3 123.9(15) . 1_455 ?
O4 B5 O12 118.4(14) . . ?
O3 B5 O12 117.0(14) 1_455 . ?
O2 B6 O5 123.8(15) . 3_545 ?
O2 B6 O10 119.0(15) . . ?
O5 B6 O10 116.2(14) 3_545 . ?
O11 B7 O12 124.8(17) . . ?
O11 B7 O8 119.6(15) . . ?
O12 B7 O8 107.7(15) . . ?
O13 B8 O10 122.4(16) . . ?
O13 B8 O8 121.0(15) . 2_554 ?
O10 B8 O8 107.1(16) . 2_554 ?
O1 B9 O13 140(2) . 3 ?
O1 B9 O11 102.6(17) . 1_554 ?
O13 B9 O11 117.3(18) 3 1_554 ?
O1 B9 B9 34.4(6) . 3 ?
O13 B9 B9 117.5(10) 3 3 ?
O11 B9 B9 115.6(9) 1_554 3 ?
O1 B9 B9 34.4(6) . 2 ?
O13 B9 B9 117.8(9) 3 2 ?
O11 B9 B9 116.1(10) 1_554 2 ?
B9 B9 B9 60.001(2) 3 2 ?
B9 O1 B9 111.3(12) . 3 ?
B9 O1 B9 111.3(12) . 2 ?
B9 O1 B9 111.2(12) 3 2 ?
B9 O1 Sr2 107.6(13) . 1_554 ?
B9 O1 Sr2 107.6(13) 3 1_554 ?
B9 O1 Sr2 107.6(13) 2 1_554 ?
B6 O2 B3 121.3(13) . . ?
B6 O2 Sr1 135.1(14) . . ?
B3 O2 Sr1 103.6(8) . . ?
B5 O3 B2 119.9(12) 1_655 . ?
B5 O3 Sr2 135.6(14) 1_655 . ?
B2 O3 Sr2 104.5(8) . . ?
B5 O4 B1 121.8(12) . . ?
B5 O4 Sr2 134.7(13) . . ?
B1 O4 Sr2 103.5(7) . . ?
B6 O5 B4 120.1(13) 2_445 . ?
B6 O5 Sr1 135.7(13) 2_445 . ?
B4 O5 Sr1 104.2(8) . . ?
B2 O6 B1 118.0(14) 7_444 7_544 ?
B2 O6 Tb3 120.5(9) 7_444 . ?
B1 O6 Tb3 119.7(9) 7_544 . ?
B1 O7 B2 124.8(13) . 2 ?
B1 O7 Tb2 118.1(10) . . ?
B2 O7 Tb2 117.0(10) 2 . ?
B1 O7 Sr2 87.4(12) . . ?
B2 O7 Sr2 87.2(12) 2 . ?
Tb2 O7 Sr2 99.1(3) . . ?
B8 O8 B7 108.9(13) 3_556 . ?
B2 O9 B1 123.7(15) 3 . ?
B2 O9 Tb1 117.0(9) 3 7_445 ?
B1 O9 Tb1 117.3(9) . 7_445 ?
B8 O10 B6 137.9(15) . . ?
B7 O11 B9 120.5(15) . 1_556 ?
B7 O11 Sr2 129.9(11) . . ?
B9 O11 Sr2 109.5(12) 1_556 . ?
B7 O12 B5 139.8(15) . . ?
B8 O13 B9 120.5(16) . 2 ?
B8 O13 Sr1 132.5(11) . . ?
B9 O13 Sr1 106.8(12) 2 . ?
B4 O14 B3 125.5(15) 2 . ?
B4 O14 Tb3 117.0(10) 2 7_544 ?
B3 O14 Tb3 116.4(10) . 7_544 ?
B3 O15 B4 123.9(13) . . ?
B3 O15 Tb1 118.1(11) . . ?
B4 O15 Tb1 118.0(11) . . ?
B3 O15 Sr1 87.1(13) . . ?
B4 O15 Sr1 87.1(13) . . ?
Tb1 O15 Sr1 99.9(3) . . ?
B4 O16 B3 118.5(15) . 2_445 ?
B4 O16 Tb2 119.6(10) . 4_444 ?
B3 O16 Tb2 119.4(9) 2_445 4_444 ?

loop_
_geom_bond_atom_site_label_1
_geom_bond_atom_site_label_2
_geom_bond_distance
_geom_bond_site_symmetry_2
_geom_bond_publ_flag
Sr1 O5 2.790(11) . ?
Sr1 O5 2.790(11) 3 ?
Sr1 O5 2.790(11) 2 ?
Sr1 O2 2.798(11) . ?
Sr1 O2 2.798(11) 2 ?
Sr1 O2 2.798(11) 3 ?
Sr1 O13 2.906(14) 3 ?
Sr1 O13 2.906(14) 2 ?
Sr1 O13 2.906(14) . ?
Sr1 O15 3.199(9) . ?
Sr1 O15 3.199(10) 2 ?
Sr1 O15 3.199(9) 3 ?
Sr2 O3 2.794(11) 3 ?
Sr2 O3 2.794(11) 2 ?
Sr2 O3 2.794(11) . ?
Sr2 O4 2.810(11) . ?
Sr2 O4 2.810(11) 3 ?
Sr2 O4 2.810(11) 2 ?
Sr2 O11 2.916(14) . ?
Sr2 O11 2.916(15) 3 ?
Sr2 O11 2.916(14) 2 ?
Sr2 O1 3.126(17) 1_556 ?
Sr2 O7 3.194(9) 2 ?
Sr2 O7 3.194(9) 3 ?
Tb1 O9 2.332(8) 4_554 ?
Tb1 O9 2.332(8) 6_444 ?
Tb1 O9 2.332(8) 5_454 ?
Tb1 O15 2.343(8) 3 ?
Tb1 O15 2.343(8) 2 ?
Tb1 O15 2.343(8) . ?
Tb2 O7 2.320(7) . ?
Tb2 O7 2.320(8) 3 ?
Tb2 O7 2.320(8) 2 ?
Tb2 O16 2.324(7) 7 ?
Tb2 O16 2.324(7) 8_445 ?
Tb2 O16 2.324(7) 9_545 ?
Tb3 O14 2.306(8) 5_445 ?
Tb3 O14 2.306(8) 6 ?
Tb3 O14 2.306(7) 4_455 ?
Tb3 O6 2.312(7) . ?
Tb3 O6 2.312(7) 2 ?
Tb3 O6 2.312(7) 3 ?
B1 O4 1.45(4) . ?
B1 O7 1.457(17) . ?
B1 O6 1.475(19) 4_455 ?
B1 O9 1.487(19) . ?
B2 O3 1.45(4) . ?
B2 O6 1.471(19) 4 ?
B2 O9 1.47(2) 2 ?
B2 O7 1.490(17) 3 ?
B3 O2 1.46(4) . ?
B3 O15 1.465(18) . ?
B3 O16 1.47(2) 3_545 ?
B3 O14 1.48(2) . ?
B4 O16 1.46(2) . ?
B4 O5 1.46(4) . ?
B4 O14 1.472(19) 3 ?
B4 O15 1.478(19) . ?
B5 O4 1.334(19) . ?
B5 O3 1.366(19) 1_455 ?
B5 O12 1.385(15) . ?
B6 O2 1.34(2) . ?
B6 O5 1.36(2) 3_545 ?
B6 O10 1.384(17) . ?
B7 O11 1.25(3) . ?
B7 O12 1.28(2) . ?
B7 O8 1.49(2) . ?
B8 O13 1.25(3) . ?
B8 O10 1.30(2) . ?
B8 O8 1.47(2) 2_554 ?
B9 O1 1.20(2) . ?
B9 O13 1.40(3) 3 ?
B9 O11 1.46(3) 1_554 ?
B9 B9 1.99(4) 3 ?
B9 B9 1.99(4) 2 ?
